data_7233238
loop_
_publ_author_name
'Forquin, Benjamin'
'Berthaud, Julien'
'Jouaiti, Abdelaziz'
'Kyritskas, Nathalie'
'Ferlay, Sylvie'
'Hosseini, Mir Wais'

_publ_section_title
;
 Molecular tectonics: enantiomerically pure chiral crystals based on
 trans-1,2-cyclohexanediol
;
_journal_issue 34
_journal_name_full CrystEngComm
_journal_page_first 5129
_journal_paper_doi 10.1039/C9CE00807A
_journal_volume 21
_journal_year 2019
_chemical_absolute_configuration ad
_chemical_formula_moiety 'C30 H25 Cd N2 O6 [+ solvent]'
_chemical_formula_sum 'C30 H25 Cd N2 O6'
_chemical_formula_weight 621.92
_space_group_crystal_system monoclinic
_space_group_IT_number 5
_space_group_name_Hall 'C 2y'
_space_group_name_H-M_alt 'C 1 2 1'
_symmetry_space_group_name_Hall 'C 2y'
_symmetry_space_group_name_H-M 'C 1 2 1'
_atom_sites_solution_hydrogens geom
_audit_creation_method SHELXL-2014/6
_audit_update_record
;
2019-04-05 deposited with the CCDC.    2019-07-23 downloaded from the CCDC.
;
_cell_angle_alpha 90
_cell_angle_beta 113.454(2)
_cell_angle_gamma 90
_cell_formula_units_Z 4
_cell_length_a 16.0435(14)
_cell_length_b 11.6969(8)
_cell_length_c 18.4980(15)
_cell_measurement_reflns_used 19000
_cell_measurement_temperature 173(2)
_cell_measurement_theta_max 25.
_cell_measurement_theta_min 2.5
_cell_volume 3184.5(4)
_computing_cell_refinement 'Bruker SAINT'
_computing_data_collection 'Bruker APEX2'
_computing_data_reduction 'Bruker SAINT'
_computing_molecular_graphics 'Bruker SHELXTL'
_computing_publication_material 'Bruker SHELXTL'
_computing_structure_refinement 'SHELXL-2014 (Sheldrick 2014)'
_computing_structure_solution 'SHELXS-97 (Sheldrick 2008)'
_diffrn_ambient_temperature 173(2)
_diffrn_measured_fraction_theta_full 0.998
_diffrn_measured_fraction_theta_max 0.991
_diffrn_measurement_device_type 'Bruker APEX-II CCD'
_diffrn_measurement_method '\f and \w scans'
_diffrn_radiation_type MoK\a
_diffrn_radiation_wavelength 0.71073
_diffrn_reflns_av_R_equivalents 0.0429
_diffrn_reflns_av_unetI/netI 0.0671
_diffrn_reflns_Laue_measured_fraction_full 0.998
_diffrn_reflns_Laue_measured_fraction_max 0.991
_diffrn_reflns_limit_h_max 22
_diffrn_reflns_limit_h_min -22
_diffrn_reflns_limit_k_max 16
_diffrn_reflns_limit_k_min -11
_diffrn_reflns_limit_l_max 26
_diffrn_reflns_limit_l_min -26
_diffrn_reflns_number 19760
_diffrn_reflns_point_group_measured_fraction_full 0.934
_diffrn_reflns_point_group_measured_fraction_max 0.892
_diffrn_reflns_theta_full 25.242
_diffrn_reflns_theta_max 30.112
_diffrn_reflns_theta_min 2.224
_exptl_absorpt_coefficient_mu 0.725
_exptl_absorpt_correction_T_max 0.954
_exptl_absorpt_correction_T_min 0.931
_exptl_absorpt_correction_type multi-scan
_exptl_absorpt_process_details sadabs
_exptl_crystal_colour colorless
_exptl_crystal_density_diffrn 1.297
_exptl_crystal_density_meas ?
_exptl_crystal_description prism
_exptl_crystal_F_000 1260
_exptl_crystal_size_max 0.090
_exptl_crystal_size_mid 0.080
_exptl_crystal_size_min 0.080
_refine_diff_density_max 1.486
_refine_diff_density_min -1.034
_refine_diff_density_rms 0.088
_refine_ls_abs_structure_details
;
 Flack x determined using 2510 quotients [(I+)-(I-)]/[(I+)+(I-)]
 (Parsons, Flack and Wagner, Acta Cryst. B69 (2013) 249-259).
;
_refine_ls_abs_structure_Flack -0.007(15)
_refine_ls_extinction_method none
_refine_ls_goodness_of_fit_ref 1.198
_refine_ls_hydrogen_treatment constr
_refine_ls_matrix_type full
_refine_ls_number_parameters 274
_refine_ls_number_reflns 8357
_refine_ls_number_restraints 1
_refine_ls_restrained_S_all 1.198
_refine_ls_R_factor_all 0.0561
_refine_ls_R_factor_gt 0.0414
_refine_ls_shift/su_max 0.003
_refine_ls_shift/su_mean 0.002
_refine_ls_structure_factor_coef Fsqd
_refine_ls_weighting_details 'w=1/[\s^2^(Fo^2^)+(0.0202P)^2^] where P=(Fo^2^+2Fc^2^)/3'
_refine_ls_weighting_scheme calc
_refine_ls_wR_factor_gt 0.0750
_refine_ls_wR_factor_ref 0.0789
_reflns_Friedel_coverage 0.720
_reflns_Friedel_fraction_full 0.864
_reflns_Friedel_fraction_max 0.782
_reflns_number_gt 6953
_reflns_number_total 8357
_reflns_threshold_expression 'I > 2\s(I)'
_cod_data_source_file c9ce00807a2.cif
_cod_data_source_block e4507a_c
_cod_depositor_comments
;
The following automatic conversions were performed:

'_exptl_crystal_density_meas' value 'none' was changed to '?' - the
value is perceived as not measured.

Automatic conversion script
Id: cif_fix_values 4973 2017-02-22 13:04:09Z antanas 

 Adding full bibliography for 7233236--7233242.cif.
;
_cod_database_code 7233238
_shelx_space_group_comment
;
The symmetry employed for this shelxl refinement is uniquely defined
by the following loop, which should always be used as a source of
symmetry information in preference to the above space-group names.
They are only intended as comments.
;
_shelx_estimated_absorpt_t_min 0.938
_shelx_estimated_absorpt_t_max 0.944
_shelxl_version_number 2014/6

loop_
_space_group_symop_operation_xyz
'x, y, z'
'-x, y, -z'
'x+1/2, y+1/2, z'
'-x+1/2, y+1/2, -z'

loop_
_atom_site_label
_atom_site_type_symbol
_atom_site_fract_x
_atom_site_fract_y
_atom_site_fract_z
_atom_site_U_iso_or_equiv
_atom_site_adp_type
_atom_site_occupancy
_atom_site_site_symmetry_order
_atom_site_calc_flag
_atom_site_refinement_flags_posn
_atom_site_refinement_flags_adp
Cd1 Cd 0.42613(2) 0.64854(4) 0.05972(2) 0.01814(8) Uani 1 1 d . .
O1 O 0.57875(18) 0.6516(6) 0.07808(15) 0.0269(6) Uani 1 1 d . .
O2 O 0.7044(2) 0.6331(5) 0.05869(17) 0.0264(10) Uani 1 1 d . .
C1 C 0.6633(3) 0.6338(6) 0.1043(2) 0.0197(13) Uani 1 1 d . .
C2 C 0.7147(4) 0.6107(5) 0.1891(3) 0.0491(6) Uani 1 1 d . .
C3 C 0.8056(4) 0.5757(6) 0.2161(3) 0.0491(6) Uani 1 1 d . .
H3 H 0.8349 0.5727 0.1805 0.059 Uiso 1 1 calc R U
C4 C 0.8530(4) 0.5455(6) 0.2941(3) 0.0491(6) Uani 1 1 d . .
H4 H 0.9135 0.5178 0.3113 0.059 Uiso 1 1 calc R U
C5 C 0.8119(4) 0.5556(6) 0.3476(3) 0.0491(6) Uani 1 1 d . .
C6 C 0.7223(4) 0.5871(6) 0.3213(3) 0.0491(6) Uani 1 1 d . .
H6 H 0.6929 0.5897 0.3569 0.059 Uiso 1 1 calc R U
C7 C 0.6746(4) 0.6151(6) 0.2426(3) 0.0491(6) Uani 1 1 d . .
H7 H 0.6129 0.6379 0.2251 0.059 Uiso 1 1 calc R U
O3 O 0.8674(3) 0.5272(4) 0.4234(2) 0.0491(6) Uani 1 1 d . .
C8 C 0.8296(4) 0.5042(7) 0.4818(3) 0.059(2) Uani 1 1 d . .
H8 H 0.7653 0.5315 0.4620 0.071 Uiso 1 1 calc R U
C9 C 0.8331(5) 0.3786(7) 0.4958(4) 0.062(2) Uani 1 1 d . .
H9 H 0.8965 0.3500 0.5107 0.074 Uiso 1 1 calc R U
C10 C 0.8000(6) 0.3497(7) 0.5610(4) 0.083(3) Uani 1 1 d . .
H10A H 0.8047 0.2664 0.5713 0.100 Uiso 1 1 calc R U
H10B H 0.7356 0.3726 0.5445 0.100 Uiso 1 1 calc R U
C11 C 0.8600(7) 0.4153(8) 0.6364(4) 0.093(3) Uani 1 1 d . .
H11A H 0.8389 0.3988 0.6789 0.111 Uiso 1 1 calc R U
H11B H 0.9236 0.3887 0.6541 0.111 Uiso 1 1 calc R U
C12 C 0.8562(7) 0.5407(7) 0.6219(4) 0.085(3) Uani 1 1 d . .
H12 H 0.8377 0.5960 0.6501 0.102 Uiso 1 1 calc R U
C13 C 0.8862(6) 0.5679(7) 0.5549(4) 0.075(2) Uani 1 1 d . .
H13A H 0.8805 0.6511 0.5441 0.090 Uiso 1 1 calc R U
H13B H 0.9509 0.5466 0.5710 0.090 Uiso 1 1 calc R U
O4 O 0.7709(3) 0.3189(5) 0.4251(3) 0.0693(15) Uani 1 1 d . .
C14 C 0.8032(4) 0.2818(6) 0.3699(4) 0.0524(18) Uani 1 1 d . .
C15 C 0.8915(5) 0.2541(7) 0.3851(4) 0.0524(18) Uani 1 1 d . .
H15 H 0.9363 0.2622 0.4372 0.088 Uiso 1 1 calc R U
C16 C 0.9168(4) 0.2151(6) 0.3272(3) 0.0553(19) Uani 1 1 d . .
H16 H 0.9779 0.1930 0.3395 0.066 Uiso 1 1 calc R U
C17 C 0.8528(3) 0.2079(4) 0.2504(3) 0.0281(11) Uani 1 1 d . .
C18 C 0.7645(4) 0.2341(6) 0.2351(4) 0.0494(17) Uani 1 1 d . .
H18 H 0.7193 0.2263 0.1832 0.059 Uiso 1 1 calc R U
C19 C 0.7404(4) 0.2727(6) 0.2962(4) 0.0547(19) Uani 1 1 d . .
H19 H 0.6791 0.2925 0.2850 0.066 Uiso 1 1 calc R U
C20 C 0.8792(3) 0.1736(3) 0.1845(3) 0.0220(13) Uani 1 1 d . .
O5 O 0.8177(2) 0.1584(6) 0.11737(17) 0.0319(8) Uani 1 1 d . .
O6 O 0.9620(2) 0.1667(4) 0.19738(18) 0.0253(11) Uani 1 1 d . .
N1 N 0.4347(2) 0.4522(2) 0.0626(2) 0.0297(7) Uani 1 1 d G .
C21 C 0.51353(19) 0.3920(3) 0.1061(2) 0.0297(7) Uani 1 1 d G .
H21 H 0.5682 0.4321 0.1351 0.036 Uiso 1 1 calc R U
C22 C 0.5123(2) 0.2732(3) 0.1073(2) 0.0297(7) Uani 1 1 d G .
H22 H 0.5661 0.2321 0.1370 0.036 Uiso 1 1 calc R U
C23 C 0.4323(3) 0.2146(2) 0.0648(3) 0.0297(7) Uani 1 1 d G .
C24 C 0.3535(2) 0.2748(3) 0.0212(2) 0.0297(7) Uani 1 1 d G .
H24 H 0.2988 0.2348 -0.0078 0.036 Uiso 1 1 calc R U
C25 C 0.35472(19) 0.3936(3) 0.0201(2) 0.0297(7) Uani 1 1 d G .
H25 H 0.3009 0.4348 -0.0097 0.036 Uiso 1 1 calc R U
N2 N 0.4322(3) 0.8479(3) 0.0604(3) 0.0189(9) Uani 1 1 d . .
C26 C 0.4873(3) 0.9043(4) 0.1211(3) 0.0261(12) Uani 1 1 d . .
H26 H 0.5282 0.8615 0.1643 0.031 Uiso 1 1 calc R U
C27 C 0.4909(4) 1.0215(4) 0.1272(3) 0.0255(12) Uani 1 1 d . .
H27 H 0.5326 1.0573 0.1736 0.031 Uiso 1 1 calc R U
C28 C 0.4321(3) 1.0879(4) 0.0639(3) 0.0136(9) Uani 1 1 d . .
C29 C 0.3734(4) 1.0262(4) -0.0002(3) 0.0274(12) Uani 1 1 d . .
H29 H 0.3310 1.0649 -0.0448 0.033 Uiso 1 1 calc R U
C30 C 0.3771(3) 0.9088(4) 0.0010(3) 0.0263(12) Uani 1 1 d . .
H30 H 0.3370 0.8689 -0.0442 0.032 Uiso 1 1 calc R U

loop_
_atom_site_aniso_label
_atom_site_aniso_U_11
_atom_site_aniso_U_22
_atom_site_aniso_U_33
_atom_site_aniso_U_23
_atom_site_aniso_U_13
_atom_site_aniso_U_12
Cd1 0.02299(14) 0.01158(13) 0.01901(13) -0.0013(3) 0.00746(10) 0.0009(3)
O1 0.0204(14) 0.0328(17) 0.0232(14) 0.009(4) 0.0042(11) 0.009(4)
O2 0.0241(15) 0.033(3) 0.0222(15) 0.007(2) 0.0093(12) 0.0010(19)
C1 0.025(2) 0.012(4) 0.020(2) -0.001(2) 0.0066(16) -0.001(2)
C2 0.0256(11) 0.0947(18) 0.0233(10) 0.0092(11) 0.0056(8) 0.0064(11)
C3 0.0256(11) 0.0947(18) 0.0233(10) 0.0092(11) 0.0056(8) 0.0064(11)
C4 0.0256(11) 0.0947(18) 0.0233(10) 0.0092(11) 0.0056(8) 0.0064(11)
C5 0.0256(11) 0.0947(18) 0.0233(10) 0.0092(11) 0.0056(8) 0.0064(11)
C6 0.0256(11) 0.0947(18) 0.0233(10) 0.0092(11) 0.0056(8) 0.0064(11)
C7 0.0256(11) 0.0947(18) 0.0233(10) 0.0092(11) 0.0056(8) 0.0064(11)
O3 0.0256(11) 0.0947(18) 0.0233(10) 0.0092(11) 0.0056(8) 0.0064(11)
C8 0.041(4) 0.117(7) 0.015(3) 0.014(4) 0.007(3) 0.029(4)
C9 0.066(5) 0.093(6) 0.028(3) 0.002(4) 0.020(3) 0.033(4)
C10 0.120(8) 0.101(7) 0.047(5) 0.014(5) 0.052(5) 0.038(6)
C11 0.128(8) 0.126(8) 0.028(4) 0.015(5) 0.035(5) 0.058(6)
C12 0.139(9) 0.076(6) 0.050(5) -0.002(4) 0.049(6) 0.033(5)
C13 0.079(6) 0.093(6) 0.043(4) 0.004(4) 0.013(4) 0.023(5)
O4 0.053(3) 0.123(4) 0.043(3) -0.019(3) 0.030(2) 0.006(3)
C14 0.040(4) 0.088(5) 0.034(4) -0.011(3) 0.020(3) 0.001(4)
C15 0.040(4) 0.088(5) 0.034(4) -0.011(3) 0.020(3) 0.001(4)
C16 0.033(4) 0.100(5) 0.031(3) -0.014(3) 0.011(3) 0.010(3)
C17 0.025(3) 0.037(3) 0.022(3) -0.003(2) 0.009(2) 0.000(2)
C18 0.027(3) 0.086(5) 0.035(3) -0.016(3) 0.012(3) -0.004(3)
C19 0.025(3) 0.098(6) 0.041(4) -0.018(4) 0.013(3) 0.008(3)
C20 0.031(3) 0.011(4) 0.027(2) -0.0011(18) 0.015(2) -0.0006(18)
O5 0.0240(15) 0.046(2) 0.0221(15) -0.004(3) 0.0059(12) -0.002(3)
O6 0.0240(16) 0.027(3) 0.0248(15) 0.0001(18) 0.0096(12) 0.0031(17)
N1 0.0219(13) 0.0189(13) 0.0452(17) 0.0016(12) 0.0100(12) 0.0009(10)
C21 0.0219(13) 0.0189(13) 0.0452(17) 0.0016(12) 0.0100(12) 0.0009(10)
C22 0.0219(13) 0.0189(13) 0.0452(17) 0.0016(12) 0.0100(12) 0.0009(10)
C23 0.0219(13) 0.0189(13) 0.0452(17) 0.0016(12) 0.0100(12) 0.0009(10)
C24 0.0219(13) 0.0189(13) 0.0452(17) 0.0016(12) 0.0100(12) 0.0009(10)
C25 0.0219(13) 0.0189(13) 0.0452(17) 0.0016(12) 0.0100(12) 0.0009(10)
N2 0.028(2) 0.012(2) 0.017(2) 0.0014(18) 0.0092(18) 0.0031(18)
C26 0.019(3) 0.016(3) 0.034(3) 0.007(2) 0.000(2) 0.009(2)
C27 0.028(3) 0.013(2) 0.025(3) -0.003(2) -0.001(2) -0.001(2)
C28 0.018(2) 0.015(2) 0.011(2) -0.0005(19) 0.0084(18) 0.0019(19)
C29 0.023(3) 0.021(3) 0.030(3) 0.004(2) 0.001(2) 0.007(2)
C30 0.018(3) 0.016(3) 0.037(3) 0.001(2) 0.002(2) -0.002(2)

loop_
_atom_type_symbol
_atom_type_description
_atom_type_scat_dispersion_real
_atom_type_scat_dispersion_imag
_atom_type_scat_source
C C 0.0033 0.0016 'International Tables Vol C Tables 4.2.6.8 and 6.1.1.4'
H H 0.0000 0.0000 'International Tables Vol C Tables 4.2.6.8 and 6.1.1.4'
N N 0.0061 0.0033 'International Tables Vol C Tables 4.2.6.8 and 6.1.1.4'
O O 0.0106 0.0060 'International Tables Vol C Tables 4.2.6.8 and 6.1.1.4'
Cd Cd -0.8075 1.2024 'International Tables Vol C Tables 4.2.6.8 and 6.1.1.4'

loop_
_geom_angle_atom_site_label_1
_geom_angle_atom_site_label_2
_geom_angle_atom_site_label_3
_geom_angle
_geom_angle_site_symmetry_1
_geom_angle_site_symmetry_3
N1 Cd1 N2 174.60(10) . .
N1 Cd1 O1 87.8(2) . .
N2 Cd1 O1 86.8(2) . .
N1 Cd1 O2 88.16(16) . 2_655
N2 Cd1 O2 95.81(17) . 2_655
O1 Cd1 O2 128.94(10) . 2_655
N1 Cd1 O5 94.9(2) . 3_455
N2 Cd1 O5 89.2(2) . 3_455
O1 Cd1 O5 147.81(10) . 3_455
O2 Cd1 O5 83.25(10) 2_655 3_455
N1 Cd1 O6 94.45(16) . 3_455
N2 Cd1 O6 85.04(16) . 3_455
O1 Cd1 O6 92.85(10) . 3_455
O2 Cd1 O6 138.21(10) 2_655 3_455
O5 Cd1 O6 54.97(10) 3_455 3_455
N1 Cd1 O1 90.8(2) . 2_655
N2 Cd1 O1 88.6(2) . 2_655
O1 Cd1 O1 75.84(9) . 2_655
O2 Cd1 O1 53.35(9) 2_655 2_655
O5 Cd1 O1 136.01(10) 3_455 2_655
O6 Cd1 O1 167.34(13) 3_455 2_655
N1 Cd1 C20 97.07(13) . 3_455
N2 Cd1 C20 84.97(14) . 3_455
O1 Cd1 C20 120.30(13) . 3_455
O2 Cd1 C20 110.72(13) 2_655 3_455
O5 Cd1 C20 27.52(12) 3_455 3_455
O6 Cd1 C20 27.55(12) 3_455 3_455
O1 Cd1 C20 162.13(14) 2_655 3_455
C1 O1 Cd1 163.2(4) . .
C1 O1 Cd1 89.0(2) . 2_655
Cd1 O1 Cd1 104.13(9) . 2_655
C1 O2 Cd1 96.5(3) . 2_655
O2 C1 O1 120.8(4) . .
O2 C1 C2 119.4(4) . .
O1 C1 C2 119.8(4) . .
C7 C2 C3 118.1(5) . .
C7 C2 C1 122.2(5) . .
C3 C2 C1 119.6(5) . .
C4 C3 C2 120.6(5) . .
C4 C3 H3 119.7 . .
C2 C3 H3 119.7 . .
C3 C4 C5 120.0(6) . .
C3 C4 H4 120.0 . .
C5 C4 H4 120.0 . .
O3 C5 C6 126.2(5) . .
O3 C5 C4 114.0(5) . .
C6 C5 C4 119.7(5) . .
C5 C6 C7 119.8(6) . .
C5 C6 H6 120.1 . .
C7 C6 H6 120.1 . .
C2 C7 C6 121.7(5) . .
C2 C7 H7 119.2 . .
C6 C7 H7 119.2 . .
C5 O3 C8 120.7(4) . .
O3 C8 C9 108.2(5) . .
O3 C8 C13 107.2(6) . .
C9 C8 C13 111.6(6) . .
O3 C8 H8 109.9 . .
C9 C8 H8 109.9 . .
C13 C8 H8 109.9 . .
O4 C9 C8 110.4(6) . .
O4 C9 C10 105.7(7) . .
C8 C9 C10 110.7(6) . .
O4 C9 H9 110.0 . .
C8 C9 H9 110.0 . .
C10 C9 H9 110.0 . .
C9 C10 C11 108.2(7) . .
C9 C10 H10A 110.1 . .
C11 C10 H10A 110.1 . .
C9 C10 H10B 110.1 . .
C11 C10 H10B 110.1 . .
H10A C10 H10B 108.4 . .
C12 C11 C10 111.1(6) . .
C12 C11 H11A 109.4 . .
C10 C11 H11A 109.4 . .
C12 C11 H11B 109.4 . .
C10 C11 H11B 109.4 . .
H11A C11 H11B 108.0 . .
C11 C12 C13 110.3(6) . .
C11 C12 H12 124.8 . .
C13 C12 H12 124.8 . .
C8 C13 C12 110.7(7) . .
C8 C13 H13A 109.5 . .
C12 C13 H13A 109.5 . .
C8 C13 H13B 109.5 . .
C12 C13 H13B 109.5 . .
H13A C13 H13B 108.1 . .
C14 O4 C9 119.0(5) . .
C19 C14 C15 119.3(6) . .
C19 C14 O4 115.2(6) . .
C15 C14 O4 125.5(6) . .
C16 C15 C14 121.5(6) . .
C16 C15 H15 119.2 . .
C14 C15 H15 119.2 . .
C15 C16 C17 119.6(6) . .
C15 C16 H16 120.2 . .
C17 C16 H16 120.2 . .
C18 C17 C16 118.9(5) . .
C18 C17 C20 120.0(5) . .
C16 C17 C20 121.1(5) . .
C17 C18 C19 120.1(5) . .
C17 C18 H18 120.0 . .
C19 C18 H18 120.0 . .
C14 C19 C18 120.5(6) . .
C14 C19 H19 119.8 . .
C18 C19 H19 119.8 . .
O5 C20 O6 122.4(4) . .
O5 C20 C17 118.5(4) . .
O6 C20 C17 119.0(4) . .
O5 C20 Cd1 61.2(2) . 3_545
O6 C20 Cd1 61.6(2) . 3_545
C17 C20 Cd1 170.6(3) . 3_545
C20 O5 Cd1 91.3(3) . 3_545
C20 O6 Cd1 90.9(3) . 3_545
C21 N1 C25 120.0 . .
C21 N1 Cd1 123.48(19) . .
C25 N1 Cd1 116.48(18) . .
C22 C21 N1 120.0 . .
C22 C21 H21 120.0 . .
N1 C21 H21 120.0 . .
C23 C22 C21 120.0 . .
C23 C22 H22 120.0 . .
C21 C22 H22 120.0 . .
C22 C23 C24 120.0 . .
C22 C23 C28 119.8(4) . 1_545
C24 C23 C28 120.2(4) . 1_545
C23 C24 C25 120.0 . .
C23 C24 H24 120.0 . .
C25 C24 H24 120.0 . .
C24 C25 N1 120.0 . .
C24 C25 H25 120.0 . .
N1 C25 H25 120.0 . .
C26 N2 C30 116.6(4) . .
C26 N2 Cd1 121.7(3) . .
C30 N2 Cd1 121.7(3) . .
N2 C26 C27 124.7(5) . .
N2 C26 H26 117.7 . .
C27 C26 H26 117.7 . .
C26 C27 C28 119.3(4) . .
C26 C27 H27 120.3 . .
C28 C27 H27 120.3 . .
C29 C28 C27 115.2(4) . .
C29 C28 C23 121.8(8) . 1_565
C27 C28 C23 123.0(8) . 1_565
C30 C29 C28 119.7(5) . .
C30 C29 H29 120.2 . .
C28 C29 H29 120.2 . .
N2 C30 C29 124.5(5) . .
N2 C30 H30 117.7 . .
C29 C30 H30 117.7 . .

loop_
_geom_bond_atom_site_label_1
_geom_bond_atom_site_label_2
_geom_bond_distance
_geom_bond_site_symmetry_2
Cd1 N1 2.300(3) .
Cd1 N2 2.334(4) .
Cd1 O1 2.334(3) .
Cd1 O2 2.359(3) 2_655
Cd1 O5 2.378(3) 3_455
Cd1 O6 2.386(3) 3_455
Cd1 O1 2.519(3) 2_655
Cd1 C20 2.713(4) 3_455
O1 C1 1.264(5) .
O1 Cd1 2.519(3) 2_655
O2 C1 1.260(5) .
O2 Cd1 2.359(3) 2_655
C1 C2 1.478(6) .
C2 C7 1.379(7) .
C2 C3 1.401(8) .
C3 C4 1.383(7) .
C3 H3 0.9500 .
C4 C5 1.394(8) .
C4 H4 0.9500 .
C5 O3 1.369(6) .
C5 C6 1.373(8) .
C6 C7 1.388(7) .
C6 H6 0.9500 .
C7 H7 0.9500 .
O3 C8 1.460(7) .
C8 C9 1.490(10) .
C8 C13 1.493(9) .
C8 H8 1.0000 .
C9 O4 1.469(8) .
C9 C10 1.537(9) .
C9 H9 1.0000 .
C10 C11 1.546(11) .
C10 H10A 0.9900 .
C10 H10B 0.9900 .
C11 C12 1.488(11) .
C11 H11A 0.9900 .
C11 H11B 0.9900 .
C12 C13 1.532(11) .
C12 H12 0.9500 .
C13 H13A 0.9900 .
C13 H13B 0.9900 .
O4 C14 1.385(7) .
C14 C19 1.338(8) .
C14 C15 1.369(9) .
C15 C16 1.367(8) .
C15 H15 0.9500 .
C16 C17 1.386(7) .
C16 H16 0.9500 .
C17 C18 1.364(7) .
C17 C20 1.496(6) .
C18 C19 1.406(8) .
C18 H18 0.9500 .
C19 H19 0.9500 .
C20 O5 1.254(5) .
C20 O6 1.255(5) .
C20 Cd1 2.713(4) 3_545
O5 Cd1 2.378(3) 3_545
O6 Cd1 2.386(3) 3_545
N1 C21 1.3900 .
N1 C25 1.3900 .
C21 C22 1.3900 .
C21 H21 0.9500 .
C22 C23 1.3900 .
C22 H22 0.9500 .
C23 C24 1.3900 .
C23 C28 1.482(4) 1_545
C24 C25 1.3900 .
C24 H24 0.9500 .
C25 H25 0.9500 .
N2 C26 1.299(6) .
N2 C30 1.312(6) .
C26 C27 1.375(6) .
C26 H26 0.9500 .
C27 C28 1.409(6) .
C27 H27 0.9500 .
C28 C29 1.388(6) .
C28 C23 1.482(4) 1_565
C29 C30 1.374(7) .
C29 H29 0.9500 .
C30 H30 0.9500 .
